data_4086876
loop_
_publ_author_name
'Drover, Marcus W.'
'Bowes, Eric G.'
'Love, Jennifer A.'
'Schafer, Laurel L.'

_publ_section_title
;
 Accessing \d-B--H Coordinated Complexes of Rh(I) and Ir(I) Using Mono-
 and Dihydroboranes: Cooperative Stabilization by a Phosphoramidate
 Coligand
;
_journal_name_full Organometallics
_journal_paper_doi 10.1021/acs.organomet.6b00784
_journal_year 2016
_chemical_formula_moiety 'C32 H12 B F24, C16 H23 Ir N'
_chemical_formula_sum 'C47.96 H35 B F24 Ir N'
_chemical_formula_weight 1284.30
_chemical_name_systematic 'n6-triphenylmethane-1,5-cyclooctadieneiridium(I) tetrakis(3,5-trifluoromethylphenyl)borate'
_space_group_crystal_system triclinic
_space_group_IT_number 2
_space_group_name_Hall '-P 1'
_space_group_name_H-M_alt 'P -1'
_symmetry_space_group_name_Hall '-P 1'
_symmetry_space_group_name_H-M 'P -1'
_atom_sites_solution_hydrogens geom
_audit_creation_date 2016-09-28
_audit_creation_method
;
Olex2 1.2
(compiled 2016.09.09 svn.r3337 for OlexSys, GUI svn.r5227)
;
_cell_angle_alpha 100.771(4)
_cell_angle_beta 101.143(4)
_cell_angle_gamma 119.129(3)
_cell_formula_units_Z 2
_cell_length_a 13.039(2)
_cell_length_b 13.042(2)
_cell_length_c 17.176(3)
_cell_measurement_reflns_used 9695
_cell_measurement_temperature 90
_cell_measurement_theta_max 30.553
_cell_measurement_theta_min 2.632
_cell_volume 2365.0(7)
_computing_cell_refinement 'SAINT v8.34A (Bruker, 2013)'
_computing_data_reduction 'SAINT v8.34A (Bruker, 2013)'
_computing_molecular_graphics 'Olex2 (Dolomanov et al., 2009)'
_computing_publication_material 'Olex2 (Dolomanov et al., 2009)'
_computing_structure_refinement 'XL (Sheldrick, 2008)'
_computing_structure_solution 'ShelXT (Sheldrick, 2015)'
_diffrn_ambient_temperature 90.0
_diffrn_measured_fraction_theta_full 1.000
_diffrn_measured_fraction_theta_max 0.993
_diffrn_measurement_device_type 'Bruker Apex Duo II'
_diffrn_radiation_type MoK\a
_diffrn_radiation_wavelength 0.71073
_diffrn_reflns_av_R_equivalents 0.0379
_diffrn_reflns_av_unetI/netI 0.0346
_diffrn_reflns_Laue_measured_fraction_full 1.000
_diffrn_reflns_Laue_measured_fraction_max 0.993
_diffrn_reflns_limit_h_max 18
_diffrn_reflns_limit_h_min -18
_diffrn_reflns_limit_k_max 18
_diffrn_reflns_limit_k_min -18
_diffrn_reflns_limit_l_max 24
_diffrn_reflns_limit_l_min -24
_diffrn_reflns_number 53815
_diffrn_reflns_point_group_measured_fraction_full 1.000
_diffrn_reflns_point_group_measured_fraction_max 0.993
_diffrn_reflns_theta_full 26.000
_diffrn_reflns_theta_max 30.604
_diffrn_reflns_theta_min 1.279
_exptl_absorpt_coefficient_mu 2.954
_exptl_absorpt_correction_T_max 0.7461
_exptl_absorpt_correction_T_min 0.5061
_exptl_absorpt_correction_type multi-scan
_exptl_absorpt_process_details
;
SADABS-2014/5 (Bruker,2014/5) was used for absorption correction.
wR2(int) was 0.0994 before and 0.0480 after correction.
The Ratio of minimum to maximum transmission is 0.6783.
The \l/2 correction factor is 0.00150.
;
_exptl_crystal_colour 'clear yellow'
_exptl_crystal_colour_lustre clear
_exptl_crystal_colour_primary yellow
_exptl_crystal_density_diffrn 1.804
_exptl_crystal_description prism
_exptl_crystal_F_000 1256
_exptl_crystal_size_max 0.39
_exptl_crystal_size_mid 0.21
_exptl_crystal_size_min 0.13
_refine_diff_density_max 2.382
_refine_diff_density_min -3.304
_refine_diff_density_rms 0.143
_refine_ls_extinction_method none
_refine_ls_goodness_of_fit_ref 1.047
_refine_ls_hydrogen_treatment constr
_refine_ls_matrix_type full
_refine_ls_number_parameters 690
_refine_ls_number_reflns 14467
_refine_ls_number_restraints 6
_refine_ls_restrained_S_all 1.051
_refine_ls_R_factor_all 0.0440
_refine_ls_R_factor_gt 0.0380
_refine_ls_shift/su_max 0.001
_refine_ls_shift/su_mean 0.000
_refine_ls_structure_factor_coef Fsqd
_refine_ls_weighting_details 'w=1/[\s^2^(Fo^2^)+(0.0565P)^2^+4.8779P] where P=(Fo^2^+2Fc^2^)/3'
_refine_ls_weighting_scheme calc
_refine_ls_wR_factor_gt 0.0960
_refine_ls_wR_factor_ref 0.1005
_reflns_Friedel_coverage 0.000
_reflns_number_gt 13070
_reflns_number_total 14467
_reflns_threshold_expression 'I > 2\s(I)'
_cod_data_source_file om6b00784_si_002.cif
_cod_data_source_block Complex_[20][BArF4]
_cod_database_code 4086876
_shelx_space_group_comment
;
The symmetry employed for this shelxl refinement is uniquely defined
by the following loop, which should always be used as a source of
symmetry information in preference to the above space-group names.
They are only intended as comments.
;
_shelx_estimated_absorpt_t_max 0.700
_shelx_estimated_absorpt_t_min 0.392
_olex2_refinement_description
;
1. Fixed Uiso
 At 1.2 times of:
  All C(H) groups, All C(H,H) groups
 At 1.5 times of:
  All C(H,H,H) groups
2. Uiso/Uaniso restraints and constraints
Uanis(F23) \\sim Ueq: with sigma of 0.001 and sigma for terminal atoms of 0.02
Uanis(F11) = Uanis(F11A)
Uanis(F12) = Uanis(F12A)
Uanis(F10) = Uanis(F10A)
3. Others
 Sof(F11A)=1-FVAR(1)
 Sof(F11)=FVAR(1)
 Sof(F12A)=1-FVAR(2)
 Sof(F12)=FVAR(2)
 Sof(F10A)=1-FVAR(3)
 Sof(F10)=FVAR(3)
4.a Ternary CH refined with riding coordinates:
 C1(H1), C2(H2), C4(H4), C5(H5), C6(H6), C9(H9), C10(H10), C13(H13), C14(H14)
4.b Secondary CH2 refined with riding coordinates:
 C11(H11A,H11B), C12(H12A,H12B), C15(H15A,H15B), C16(H16A,H16B)
4.c Aromatic/amide H refined with riding coordinates:
 C18(H18), C20(H20), C22(H22), C26(H26), C28(H28), C30(H30), C34(H34),
 C36(H36), C38(H38), C42(H42), C44(H44), C46(H46)
4.d Idealised Me refined as rotating group:
 C7(H7A,H7B,H7C), C8(H8A,H8B,H8C)
;
_shelx_shelxl_version_number 2014/7
_olex2_submission_special_instructions 'No special instructions were received'

loop_
_space_group_symop_operation_xyz
'x, y, z'
'-x, -y, -z'

loop_
_atom_site_label
_atom_site_type_symbol
_atom_site_fract_x
_atom_site_fract_y
_atom_site_fract_z
_atom_site_U_iso_or_equiv
_atom_site_adp_type
_atom_site_occupancy
_atom_site_site_symmetry_order
_atom_site_calc_flag
_atom_site_refinement_flags_posn
_atom_site_refinement_flags_adp
_atom_site_refinement_flags_occupancy
_atom_site_disorder_assembly
_atom_site_disorder_group
F1 F 0.7236(3) 1.1875(2) 0.56631(17) 0.0387(6) Uani 1 1 d . . . . .
F2 F 0.82020(19) 1.1058(2) 0.52487(15) 0.0329(5) Uani 1 1 d . . . . .
F3 F 0.6541(2) 1.0698(2) 0.43829(14) 0.0345(5) Uani 1 1 d . . . . .
F4 F 0.3024(3) 0.5871(4) 0.4184(5) 0.161(4) Uani 1 1 d . . . . .
F5 F 0.4200(7) 0.5404(3) 0.4724(2) 0.137(3) Uani 1 1 d . . . . .
F6 F 0.4483(4) 0.6108(4) 0.3784(2) 0.1035(19) Uani 1 1 d . . . . .
F7 F 0.9558(2) 0.8247(2) 0.78334(18) 0.0373(5) Uani 1 1 d . . . . .
F8 F 0.8577(2) 0.6292(2) 0.76725(17) 0.0372(5) Uani 1 1 d . . . . .
F9 F 0.8104(2) 0.6929(2) 0.66772(14) 0.0351(5) Uani 1 1 d . . . . .
F10 F 0.5162(4) 0.5254(4) 0.9152(3) 0.0528(10) Uani 0.726(6) 1 d . . P A 1
F11 F 0.6882(4) 0.6543(5) 1.0028(3) 0.0556(12) Uani 0.721(5) 1 d . . P A 1
F12 F 0.5331(6) 0.6840(6) 0.9807(3) 0.086(2) Uani 0.859(9) 1 d . . P A 1
F13 F 0.3256(2) 0.8692(2) 0.97834(13) 0.0338(5) Uani 1 1 d . . . . .
F14 F 0.3902(2) 1.0462(2) 0.96227(14) 0.0360(5) Uani 1 1 d . . . . .
F15 F 0.1934(2) 0.9102(3) 0.92216(15) 0.0533(8) Uani 1 1 d . . . . .
F16 F 0.0544(3) 0.7602(2) 0.59707(18) 0.0534(8) Uani 1 1 d . . . . .
F17 F -0.0037(2) 0.5941(3) 0.62685(16) 0.0486(7) Uani 1 1 d . . . . .
F18 F 0.1098(2) 0.6417(3) 0.54853(15) 0.0552(9) Uani 1 1 d . . . . .
F19 F 1.0024(3) 1.3295(3) 1.05435(16) 0.0594(9) Uani 1 1 d . . . . .
F20 F 1.0150(3) 1.1888(3) 0.9804(2) 0.0622(10) Uani 1 1 d . . . . .
F21 F 1.0804(2) 1.3600(3) 0.95705(19) 0.0529(8) Uani 1 1 d . . . . .
F22 F 0.7431(5) 1.4416(5) 0.8366(6) 0.153(3) Uani 1 1 d . . . . .
F23 F 0.5609(5) 1.2975(4) 0.7936(4) 0.158(3) Uani 1 1 d . U . . .
F24 F 0.6606(9) 1.3936(8) 0.9165(4) 0.183(4) Uani 1 1 d . . . . .
C17 C 0.5708(2) 0.8858(3) 0.65317(17) 0.0130(5) Uani 1 1 d . . . . .
C18 C 0.5037(3) 0.7677(3) 0.59135(18) 0.0158(5) Uani 1 1 d . . . . .
H18 H 0.4624 0.6960 0.6074 0.019 Uiso 1 1 calc R . . . .
C19 C 0.4958(3) 0.7524(3) 0.50732(18) 0.0194(5) Uani 1 1 d . . . . .
C20 C 0.5587(3) 0.8548(3) 0.48172(19) 0.0216(6) Uani 1 1 d . . . . .
H20 H 0.5533 0.8449 0.4245 0.026 Uiso 1 1 calc R . . . .
C21 C 0.6295(3) 0.9716(3) 0.54216(19) 0.0184(5) Uani 1 1 d . . . . .
C22 C 0.6350(3) 0.9873(3) 0.62612(18) 0.0149(5) Uani 1 1 d . . . . .
H22 H 0.6835 1.0687 0.6658 0.018 Uiso 1 1 calc R . . . .
C23 C 0.7054(3) 1.0835(3) 0.5180(2) 0.0231(6) Uani 1 1 d . . . . .
C24 C 0.4145(4) 0.6239(3) 0.4436(2) 0.0283(7) Uani 1 1 d . . . . .
C25 C 0.6676(2) 1.0467(3) 0.80959(17) 0.0135(5) Uani 1 1 d . . . . .
C26 C 0.7859(3) 1.0961(3) 0.86608(18) 0.0166(5) Uani 1 1 d . . . . .
H26 H 0.8150 1.0428 0.8716 0.020 Uiso 1 1 calc R . . . .
C27 C 0.8629(3) 1.2224(3) 0.91489(19) 0.0206(6) Uani 1 1 d . . . . .
C28 C 0.8245(3) 1.3040(3) 0.9091(2) 0.0233(6) Uani 1 1 d . . . . .
H28 H 0.8767 1.3893 0.9424 0.028 Uiso 1 1 calc R . . . .
C29 C 0.7076(3) 1.2568(3) 0.8532(2) 0.0218(6) Uani 1 1 d . . . . .
C30 C 0.6313(3) 1.1319(3) 0.8047(2) 0.0186(5) Uani 1 1 d . . . . .
H30 H 0.5519 1.1028 0.7669 0.022 Uiso 1 1 calc R . . . .
C31 C 0.6635(4) 1.3435(3) 0.8464(3) 0.0341(8) Uani 1 1 d . . . . .
C32 C 0.9886(3) 1.2730(3) 0.9758(2) 0.0284(7) Uani 1 1 d . . . . .
C33 C 0.4329(2) 0.8579(2) 0.75575(16) 0.0113(4) Uani 1 1 d . . . . .
C34 C 0.4205(3) 0.9007(3) 0.83270(17) 0.0136(5) Uani 1 1 d . . . . .
H34 H 0.4926 0.9499 0.8813 0.016 Uiso 1 1 calc R . . . .
C35 C 0.3057(3) 0.8737(3) 0.84012(17) 0.0151(5) Uani 1 1 d . . . . .
C36 C 0.1971(3) 0.8015(3) 0.77061(18) 0.0166(5) Uani 1 1 d . . . . .
H36 H 0.1190 0.7826 0.7755 0.020 Uiso 1 1 calc R . . . .
C37 C 0.2073(2) 0.7581(3) 0.69388(17) 0.0138(5) Uani 1 1 d . . . . .
C38 C 0.3219(2) 0.7848(2) 0.68668(16) 0.0124(4) Uani 1 1 d . . . . .
H38 H 0.3250 0.7526 0.6334 0.015 Uiso 1 1 calc R . . . .
C39 C 0.0929(3) 0.6869(3) 0.61732(19) 0.0196(5) Uani 1 1 d . . . . .
C40 C 0.3023(3) 0.9240(3) 0.92480(19) 0.0218(6) Uani 1 1 d . . . . .
C41 C 0.6197(2) 0.8166(2) 0.78513(16) 0.0118(4) Uani 1 1 d . . . . .
C42 C 0.7015(3) 0.7946(3) 0.75387(18) 0.0145(5) Uani 1 1 d . . . . .
H42 H 0.7245 0.8243 0.7096 0.017 Uiso 1 1 calc R . . . .
C43 C 0.7502(3) 0.7306(3) 0.78551(18) 0.0157(5) Uani 1 1 d . . . . .
C44 C 0.7201(3) 0.6864(3) 0.85050(18) 0.0174(5) Uani 1 1 d . . . . .
H44 H 0.7539 0.6436 0.8725 0.021 Uiso 1 1 calc R . . . .
C45 C 0.6390(3) 0.7067(3) 0.88252(17) 0.0165(5) Uani 1 1 d . . . . .
C46 C 0.5905(3) 0.7712(3) 0.85111(17) 0.0138(5) Uani 1 1 d . . . . .
H46 H 0.5363 0.7846 0.8749 0.017 Uiso 1 1 calc R . . . .
C47 C 0.6012(4) 0.6550(4) 0.9508(2) 0.0295(7) Uani 1 1 d . . . . .
C48 C 0.8427(3) 0.7185(3) 0.7512(2) 0.0226(6) Uani 1 1 d . . . . .
B1 B 0.5722(3) 0.9003(3) 0.75035(18) 0.0111(5) Uani 1 1 d . . . . .
Ir1 Ir 0.19035(2) 0.28696(2) 0.68429(2) 0.01865(4) Uani 1 1 d . . . . .
N1 N 0.1133(4) 0.4951(3) 0.7713(3) 0.0413(9) Uani 1 1 d . . . . .
C1 C 0.1684(4) 0.3693(4) 0.5829(2) 0.0312(7) Uani 1 1 d . . . . .
H1 H 0.1203 0.3125 0.5236 0.037 Uiso 1 1 calc R . . . .
C2 C 0.1038(3) 0.3895(4) 0.6339(3) 0.0313(8) Uani 1 1 d . . . . .
H2 H 0.0113 0.3462 0.6107 0.038 Uiso 1 1 calc R . . . .
C3 C 0.1681(4) 0.4639(3) 0.7209(3) 0.0285(7) Uani 1 1 d . . . . .
C4 C 0.2921(4) 0.4899(3) 0.7537(2) 0.0284(7) Uani 1 1 d . . . . .
H4 H 0.3323 0.5197 0.8160 0.034 Uiso 1 1 calc R . . . .
C5 C 0.3600(3) 0.4763(3) 0.7016(2) 0.0281(7) Uani 1 1 d . . . . .
H5 H 0.4458 0.4958 0.7273 0.034 Uiso 1 1 calc R . . . .
C6 C 0.2990(3) 0.4166(4) 0.6151(2) 0.0296(7) Uani 1 1 d . . . . .
H6 H 0.3402 0.3925 0.5787 0.035 Uiso 1 1 calc R . . . .
C7 C 0.1856(6) 0.5684(4) 0.8605(3) 0.0545(14) Uani 1 1 d . . . . .
H7A H 0.2008 0.5168 0.8897 0.082 Uiso 1 1 calc GR . . . .
H7B H 0.1389 0.5966 0.8861 0.082 Uiso 1 1 calc GR . . . .
H7C H 0.2653 0.6406 0.8652 0.082 Uiso 1 1 calc GR . . . .
C8 C -0.0219(5) 0.4304(5) 0.7462(4) 0.0538(14) Uani 1 1 d . . . . .
H8A H -0.0546 0.4310 0.6900 0.081 Uiso 1 1 calc GR . . . .
H8B H -0.0448 0.4724 0.7863 0.081 Uiso 1 1 calc GR . . . .
H8C H -0.0572 0.3444 0.7455 0.081 Uiso 1 1 calc GR . . . .
C9 C 0.2361(4) 0.2307(3) 0.7875(2) 0.0262(7) Uani 1 1 d . . . . .
H9 H 0.3048 0.3011 0.8381 0.031 Uiso 1 1 calc R . . . .
C10 C 0.1181(4) 0.2184(3) 0.7764(2) 0.0290(7) Uani 1 1 d . . . . .
H10 H 0.1198 0.2813 0.8210 0.035 Uiso 1 1 calc R . . . .
C11 C -0.0072(4) 0.0929(4) 0.7386(3) 0.0392(9) Uani 1 1 d . . . . .
H11A H -0.0160 0.0463 0.7788 0.047 Uiso 1 1 calc R . . . .
H11B H -0.0756 0.1077 0.7297 0.047 Uiso 1 1 calc R . . . .
C12 C -0.0190(4) 0.0147(4) 0.6550(3) 0.0364(9) Uani 1 1 d . . . . .
H12A H 0.0063 -0.0432 0.6654 0.044 Uiso 1 1 calc R . . . .
H12B H -0.1071 -0.0355 0.6182 0.044 Uiso 1 1 calc R . . . .
C13 C 0.0614(3) 0.0956(3) 0.6107(2) 0.0274(7) Uani 1 1 d . . . . .
H13 H 0.0132 0.0828 0.5531 0.033 Uiso 1 1 calc R . . . .
C14 C 0.1856(3) 0.1273(3) 0.6194(2) 0.0249(6) Uani 1 1 d . . . . .
H14 H 0.2072 0.1314 0.5668 0.030 Uiso 1 1 calc R . . . .
C15 C 0.2553(4) 0.0907(4) 0.6780(2) 0.0277(7) Uani 1 1 d . . . . .
H15A H 0.3438 0.1361 0.6816 0.033 Uiso 1 1 calc R . . . .
H15B H 0.2203 0.0007 0.6542 0.033 Uiso 1 1 calc R . . . .
C16 C 0.2473(4) 0.1188(4) 0.7661(2) 0.0297(7) Uani 1 1 d . . . . .
H16A H 0.1741 0.0456 0.7694 0.036 Uiso 1 1 calc R . . . .
H16B H 0.3227 0.1356 0.8074 0.036 Uiso 1 1 calc R . . . .
F11A F 0.6884(9) 0.7635(12) 1.0299(6) 0.0556(12) Uani 0.279(5) 1 d . . P A 2
F12A F 0.490(4) 0.603(4) 0.943(2) 0.086(2) Uani 0.141(9) 1 d . . P A 2
F10A F 0.6188(13) 0.5755(10) 0.9623(8) 0.0528(10) Uani 0.274(6) 1 d . . P A 2

loop_
_atom_site_aniso_label
_atom_site_aniso_U_11
_atom_site_aniso_U_22
_atom_site_aniso_U_33
_atom_site_aniso_U_23
_atom_site_aniso_U_13
_atom_site_aniso_U_12
F1 0.0569(15) 0.0327(12) 0.0464(14) 0.0271(11) 0.0335(12) 0.0277(12)
F2 0.0205(9) 0.0464(13) 0.0457(13) 0.0326(11) 0.0165(9) 0.0200(10)
F3 0.0339(11) 0.0528(14) 0.0299(11) 0.0328(11) 0.0135(9) 0.0251(11)
F4 0.0309(17) 0.074(3) 0.252(7) -0.104(4) -0.027(3) 0.0206(18)
F5 0.280(8) 0.0419(19) 0.0352(18) -0.0051(15) -0.011(3) 0.077(3)
F6 0.106(3) 0.070(2) 0.051(2) -0.0262(18) 0.048(2) -0.002(2)
F7 0.0204(10) 0.0405(13) 0.0588(16) 0.0165(11) 0.0180(10) 0.0202(10)
F8 0.0530(14) 0.0478(13) 0.0542(15) 0.0335(12) 0.0340(12) 0.0460(13)
F9 0.0453(13) 0.0589(15) 0.0277(11) 0.0184(10) 0.0210(10) 0.0422(13)
F10 0.071(3) 0.0354(18) 0.042(2) 0.0240(16) 0.0233(18) 0.0166(18)
F11 0.0438(19) 0.101(4) 0.0367(19) 0.051(2) 0.0140(16) 0.039(2)
F12 0.178(5) 0.137(4) 0.107(4) 0.112(4) 0.130(4) 0.147(4)
F13 0.0525(14) 0.0408(12) 0.0144(9) 0.0123(9) 0.0137(9) 0.0276(11)
F14 0.0512(14) 0.0304(11) 0.0236(10) 0.0004(9) 0.0182(10) 0.0211(11)
F15 0.0309(12) 0.108(2) 0.0218(11) -0.0002(13) 0.0078(9) 0.0463(15)
F16 0.0467(15) 0.0395(14) 0.0500(16) 0.0061(12) -0.0261(12) 0.0245(12)
F17 0.0189(10) 0.0537(16) 0.0367(13) 0.0248(12) -0.0047(9) -0.0043(10)
F18 0.0254(11) 0.089(2) 0.0207(11) -0.0172(12) -0.0043(9) 0.0262(14)
F19 0.0327(13) 0.093(2) 0.0214(12) -0.0077(13) -0.0043(10) 0.0256(15)
F20 0.0336(13) 0.0418(15) 0.078(2) -0.0003(14) -0.0270(14) 0.0199(12)
F21 0.0178(10) 0.0604(18) 0.0530(17) 0.0202(14) 0.0079(11) 0.0028(11)
F22 0.116(4) 0.089(3) 0.363(10) 0.151(5) 0.134(5) 0.086(3)
F23 0.101(3) 0.046(2) 0.241(6) -0.028(3) -0.089(4) 0.057(2)
F24 0.369(11) 0.297(9) 0.106(4) 0.086(5) 0.114(6) 0.318(9)
C17 0.0136(11) 0.0179(12) 0.0123(11) 0.0074(9) 0.0047(9) 0.0110(10)
C18 0.0174(12) 0.0207(13) 0.0130(12) 0.0065(10) 0.0054(10) 0.0126(11)
C19 0.0245(14) 0.0251(14) 0.0123(12) 0.0067(11) 0.0070(11) 0.0155(12)
C20 0.0241(14) 0.0350(17) 0.0148(13) 0.0138(12) 0.0088(11) 0.0196(13)
C21 0.0186(13) 0.0286(15) 0.0186(13) 0.0153(12) 0.0097(11) 0.0164(12)
C22 0.0142(11) 0.0202(13) 0.0152(12) 0.0095(10) 0.0051(10) 0.0115(10)
C23 0.0249(14) 0.0355(17) 0.0242(15) 0.0215(13) 0.0138(12) 0.0211(14)
C24 0.0354(18) 0.0298(17) 0.0179(14) 0.0035(12) 0.0097(13) 0.0176(15)
C25 0.0138(11) 0.0142(11) 0.0127(11) 0.0059(9) 0.0050(9) 0.0069(10)
C26 0.0144(12) 0.0190(13) 0.0142(12) 0.0065(10) 0.0039(10) 0.0074(10)
C27 0.0157(12) 0.0233(14) 0.0157(13) 0.0046(11) 0.0023(10) 0.0073(11)
C28 0.0230(14) 0.0155(13) 0.0239(15) 0.0048(11) 0.0065(12) 0.0062(12)
C29 0.0262(15) 0.0159(13) 0.0255(15) 0.0088(11) 0.0095(12) 0.0119(12)
C30 0.0201(13) 0.0162(12) 0.0205(13) 0.0075(11) 0.0059(11) 0.0103(11)
C31 0.0309(18) 0.0180(15) 0.051(2) 0.0079(15) 0.0075(17) 0.0150(14)
C32 0.0182(14) 0.0277(16) 0.0261(16) 0.0018(13) -0.0008(12) 0.0084(13)
C33 0.0134(11) 0.0139(11) 0.0094(10) 0.0052(9) 0.0023(9) 0.0094(9)
C34 0.0157(12) 0.0182(12) 0.0104(11) 0.0052(9) 0.0036(9) 0.0117(10)
C35 0.0158(12) 0.0223(13) 0.0094(11) 0.0044(10) 0.0033(9) 0.0125(11)
C36 0.0143(12) 0.0246(14) 0.0152(12) 0.0071(10) 0.0044(10) 0.0135(11)
C37 0.0117(11) 0.0169(12) 0.0116(11) 0.0052(9) 0.0005(9) 0.0078(10)
C38 0.0139(11) 0.0144(11) 0.0101(11) 0.0047(9) 0.0024(9) 0.0089(10)
C39 0.0135(12) 0.0238(14) 0.0159(13) 0.0050(11) 0.0008(10) 0.0082(11)
C40 0.0208(14) 0.0343(16) 0.0129(12) 0.0047(11) 0.0048(11) 0.0180(13)
C41 0.0123(11) 0.0132(11) 0.0104(11) 0.0044(9) 0.0026(9) 0.0076(9)
C42 0.0145(11) 0.0180(12) 0.0160(12) 0.0085(10) 0.0058(10) 0.0111(10)
C43 0.0167(12) 0.0201(13) 0.0175(12) 0.0077(10) 0.0066(10) 0.0141(11)
C44 0.0205(13) 0.0218(13) 0.0172(12) 0.0094(11) 0.0045(11) 0.0162(11)
C45 0.0216(13) 0.0221(13) 0.0122(11) 0.0093(10) 0.0058(10) 0.0151(11)
C46 0.0163(12) 0.0169(12) 0.0110(11) 0.0061(9) 0.0035(9) 0.0110(10)
C47 0.043(2) 0.049(2) 0.0269(16) 0.0276(16) 0.0212(15) 0.0373(18)
C48 0.0254(15) 0.0303(16) 0.0300(16) 0.0163(13) 0.0145(13) 0.0235(14)
B1 0.0120(12) 0.0132(12) 0.0094(11) 0.0045(10) 0.0022(10) 0.0081(10)
Ir1 0.02064(6) 0.01880(6) 0.01352(6) 0.00381(4) 0.00245(4) 0.01024(5)
N1 0.054(2) 0.0292(16) 0.063(2) 0.0247(17) 0.034(2) 0.0294(17)
C1 0.0337(18) 0.0391(19) 0.0194(15) 0.0119(14) 0.0002(13) 0.0209(16)
C2 0.0243(16) 0.0333(18) 0.039(2) 0.0199(16) 0.0050(14) 0.0172(15)
C3 0.0329(17) 0.0225(15) 0.0391(19) 0.0165(14) 0.0144(15) 0.0183(14)
C4 0.0320(17) 0.0203(15) 0.0257(16) 0.0073(12) 0.0058(14) 0.0106(14)
C5 0.0226(15) 0.0244(15) 0.0313(17) 0.0095(13) 0.0048(13) 0.0099(13)
C6 0.0297(17) 0.0361(19) 0.0284(17) 0.0182(15) 0.0131(14) 0.0179(15)
C7 0.092(4) 0.034(2) 0.059(3) 0.016(2) 0.048(3) 0.041(3)
C8 0.060(3) 0.051(3) 0.093(4) 0.047(3) 0.051(3) 0.043(3)
C9 0.0435(19) 0.0311(16) 0.0130(13) 0.0099(12) 0.0085(13) 0.0260(16)
C10 0.046(2) 0.0255(16) 0.0299(17) 0.0132(14) 0.0239(16) 0.0243(16)
C11 0.039(2) 0.0315(19) 0.062(3) 0.0223(19) 0.032(2) 0.0222(18)
C12 0.0292(18) 0.0224(16) 0.055(3) 0.0103(16) 0.0165(18) 0.0121(15)
C13 0.0254(16) 0.0218(15) 0.0274(16) -0.0004(12) 0.0043(13) 0.0118(13)
C14 0.0283(16) 0.0251(15) 0.0184(14) 0.0007(12) 0.0060(12) 0.0152(13)
C15 0.0340(18) 0.0335(17) 0.0264(16) 0.0109(14) 0.0126(14) 0.0246(16)
C16 0.0406(19) 0.0333(18) 0.0275(17) 0.0154(14) 0.0144(15) 0.0258(16)
F11A 0.0438(19) 0.101(4) 0.0367(19) 0.051(2) 0.0140(16) 0.039(2)
F12A 0.178(5) 0.137(4) 0.107(4) 0.112(4) 0.130(4) 0.147(4)
F10A 0.071(3) 0.0354(18) 0.042(2) 0.0240(16) 0.0233(18) 0.0166(18)

loop_
_atom_type_symbol
_atom_type_description
_atom_type_scat_dispersion_real
_atom_type_scat_dispersion_imag
_atom_type_scat_source
C C 0.0033 0.0016 'International Tables Vol C Tables 4.2.6.8 and 6.1.1.4'
H H 0.0000 0.0000 'International Tables Vol C Tables 4.2.6.8 and 6.1.1.4'
B B 0.0013 0.0007 'International Tables Vol C Tables 4.2.6.8 and 6.1.1.4'
F F 0.0171 0.0103 'International Tables Vol C Tables 4.2.6.8 and 6.1.1.4'
Ir Ir -1.4442 7.9887 'International Tables Vol C Tables 4.2.6.8 and 6.1.1.4'
N N 0.0061 0.0033 'International Tables Vol C Tables 4.2.6.8 and 6.1.1.4'

loop_
_geom_angle_atom_site_label_1
_geom_angle_atom_site_label_2
_geom_angle_atom_site_label_3
_geom_angle
C18 C17 B1 120.8(2)
C22 C17 C18 115.9(2)
C22 C17 B1 123.3(2)
C17 C18 H18 118.9
C19 C18 C17 122.2(3)
C19 C18 H18 118.9
C18 C19 C24 119.2(3)
C20 C19 C18 120.7(3)
C20 C19 C24 120.0(3)
C19 C20 H20 121.0
C21 C20 C19 118.0(3)
C21 C20 H20 121.0
C20 C21 C22 121.2(3)
C20 C21 C23 119.5(3)
C22 C21 C23 119.2(3)
C17 C22 H22 119.1
C21 C22 C17 121.8(3)
C21 C22 H22 119.1
F1 C23 F2 105.9(3)
F1 C23 F3 107.3(3)
F1 C23 C21 113.2(3)
F2 C23 C21 111.4(2)
F3 C23 F2 106.0(3)
F3 C23 C21 112.6(3)
F4 C24 F5 106.1(6)
F4 C24 F6 107.7(5)
F4 C24 C19 113.8(3)
F5 C24 C19 112.6(3)
F6 C24 F5 101.5(5)
F6 C24 C19 114.1(3)
C26 C25 C30 115.8(3)
C26 C25 B1 124.6(2)
C30 C25 B1 119.6(2)
C25 C26 H26 119.1
C25 C26 C27 121.7(3)
C27 C26 H26 119.1
C26 C27 C32 120.8(3)
C28 C27 C26 121.3(3)
C28 C27 C32 117.9(3)
C27 C28 H28 121.1
C29 C28 C27 117.8(3)
C29 C28 H28 121.1
C28 C29 C30 121.1(3)
C28 C29 C31 118.8(3)
C30 C29 C31 120.2(3)
C25 C30 H30 118.8
C29 C30 C25 122.3(3)
C29 C30 H30 118.8
F22 C31 F24 98.0(6)
F22 C31 C29 112.3(4)
F23 C31 F22 110.0(6)
F23 C31 F24 107.4(6)
F23 C31 C29 115.9(3)
F24 C31 C29 111.8(4)
F19 C32 C27 112.6(3)
F20 C32 F19 106.4(4)
F20 C32 F21 106.2(3)
F20 C32 C27 114.0(3)
F21 C32 F19 104.7(3)
F21 C32 C27 112.3(3)
C34 C33 C38 115.6(2)
C34 C33 B1 119.8(2)
C38 C33 B1 124.6(2)
C33 C34 H34 118.8
C35 C34 C33 122.4(2)
C35 C34 H34 118.8
C34 C35 C40 118.3(2)
C36 C35 C34 120.9(3)
C36 C35 C40 120.8(3)
C35 C36 H36 121.2
C37 C36 C35 117.6(3)
C37 C36 H36 121.2
C36 C37 C38 121.3(2)
C36 C37 C39 118.5(2)
C38 C37 C39 120.1(3)
C33 C38 H38 118.9
C37 C38 C33 122.2(2)
C37 C38 H38 118.9
F16 C39 C37 111.2(3)
F17 C39 F16 105.2(3)
F17 C39 F18 107.7(3)
F17 C39 C37 113.7(3)
F18 C39 F16 104.1(3)
F18 C39 C37 114.0(3)
F13 C40 F14 104.9(3)
F13 C40 C35 111.8(3)
F14 C40 C35 112.4(3)
F15 C40 F13 107.3(3)
F15 C40 F14 106.8(3)
F15 C40 C35 113.1(3)
C42 C41 C46 115.9(2)
C42 C41 B1 120.6(2)
C46 C41 B1 123.4(2)
C41 C42 H42 118.9
C43 C42 C41 122.3(3)
C43 C42 H42 118.9
C42 C43 C48 118.1(3)
C44 C43 C42 120.9(3)
C44 C43 C48 120.9(2)
C43 C44 H44 121.0
C43 C44 C45 118.0(2)
C45 C44 H44 121.0
C44 C45 C46 121.2(3)
C44 C45 C47 118.8(3)
C46 C45 C47 120.0(3)
C41 C46 H46 119.1
C45 C46 C41 121.7(3)
C45 C46 H46 119.1
F10 C47 C45 108.8(3)
F11 C47 F10 97.9(4)
F11 C47 C45 114.2(3)
F12 C47 F10 99.1(4)
F12 C47 F11 118.2(4)
F12 C47 C45 115.2(3)
F11A C47 C45 103.4(4)
F12A C47 C45 116.3(11)
F12A C47 F11A 115.9(18)
F10A C47 C45 118.3(6)
F10A C47 F11A 103.2(8)
F10A C47 F12A 99.6(14)
F7 C48 C43 111.6(3)
F8 C48 F7 106.8(3)
F8 C48 F9 106.7(3)
F8 C48 C43 113.2(3)
F9 C48 F7 105.9(3)
F9 C48 C43 112.2(3)
C17 B1 C25 109.8(2)
C17 B1 C33 110.4(2)
C17 B1 C41 108.9(2)
C25 B1 C33 107.0(2)
C41 B1 C25 109.3(2)
C41 B1 C33 111.4(2)
C1 Ir1 C2 35.70(15)
C1 Ir1 C3 62.97(14)
C1 Ir1 C5 64.80(14)
C1 Ir1 C6 36.72(14)
C2 Ir1 C3 34.96(14)
C2 Ir1 C6 65.12(14)
C4 Ir1 C1 76.24(14)
C4 Ir1 C2 64.60(14)
C4 Ir1 C3 35.66(13)
C4 Ir1 C5 36.62(14)
C4 Ir1 C6 64.65(14)
C5 Ir1 C2 76.60(13)
C5 Ir1 C3 64.20(13)
C5 Ir1 C6 35.38(13)
C6 Ir1 C3 74.97(13)
C9 Ir1 C1 172.23(15)
C9 Ir1 C2 145.50(14)
C9 Ir1 C3 114.70(13)
C9 Ir1 C4 97.67(14)
C9 Ir1 C5 107.43(14)
C9 Ir1 C6 136.23(14)
C9 Ir1 C13 88.91(15)
C9 Ir1 C14 80.07(13)
C10 Ir1 C1 145.28(15)
C10 Ir1 C2 110.79(14)
C10 Ir1 C3 92.65(13)
C10 Ir1 C4 98.65(14)
C10 Ir1 C5 128.75(15)
C10 Ir1 C6 163.18(15)
C10 Ir1 C9 39.55(15)
C10 Ir1 C13 80.45(15)
C10 Ir1 C14 97.36(14)
C13 Ir1 C1 97.91(15)
C13 Ir1 C2 104.88(14)
C13 Ir1 C3 132.88(13)
C13 Ir1 C4 168.53(14)
C13 Ir1 C5 148.99(15)
C13 Ir1 C6 116.30(15)
C14 Ir1 C1 102.90(14)
C14 Ir1 C2 129.92(14)
C14 Ir1 C3 164.78(13)
C14 Ir1 C4 151.34(14)
C14 Ir1 C5 116.52(14)
C14 Ir1 C6 97.17(14)
C14 Ir1 C13 39.14(13)
C3 N1 C7 119.3(4)
C3 N1 C8 120.7(4)
C8 N1 C7 117.8(4)
Ir1 C1 H1 118.6
C2 C1 Ir1 74.4(2)
C2 C1 H1 118.6
C2 C1 C6 122.4(3)
C6 C1 Ir1 73.93(19)
C6 C1 H1 118.6
Ir1 C2 H2 119.7
C1 C2 Ir1 69.9(2)
C1 C2 H2 119.7
C1 C2 C3 120.4(3)
C3 C2 Ir1 77.73(19)
C3 C2 H2 119.7
N1 C3 Ir1 133.4(3)
N1 C3 C2 123.2(4)
N1 C3 C4 121.6(4)
C2 C3 Ir1 67.31(19)
C2 C3 C4 114.8(3)
C4 C3 Ir1 63.99(18)
Ir1 C4 H4 118.5
C3 C4 Ir1 80.4(2)
C3 C4 H4 118.5
C5 C4 Ir1 73.9(2)
C5 C4 C3 123.0(3)
C5 C4 H4 118.5
Ir1 C5 H5 120.0
C4 C5 Ir1 69.5(2)
C4 C5 H5 120.0
C6 C5 Ir1 73.3(2)
C6 C5 C4 119.2(3)
C6 C5 H5 120.0
Ir1 C6 H6 120.4
C1 C6 Ir1 69.4(2)
C1 C6 H6 120.4
C5 C6 Ir1 71.3(2)
C5 C6 C1 118.1(3)
C5 C6 H6 120.4
N1 C7 H7A 109.5
N1 C7 H7B 109.5
N1 C7 H7C 109.5
H7A C7 H7B 109.5
H7A C7 H7C 109.5
H7B C7 H7C 109.5
N1 C8 H8A 109.5
N1 C8 H8B 109.5
N1 C8 H8C 109.5
H8A C8 H8B 109.5
H8A C8 H8C 109.5
H8B C8 H8C 109.5
Ir1 C9 H9 113.9
C10 C9 Ir1 69.64(19)
C10 C9 H9 113.9
C10 C9 C16 122.3(3)
C16 C9 Ir1 115.7(2)
C16 C9 H9 113.9
Ir1 C10 H10 114.0
C9 C10 Ir1 70.81(19)
C9 C10 H10 114.0
C9 C10 C11 123.5(3)
C11 C10 Ir1 113.0(3)
C11 C10 H10 114.0
C10 C11 H11A 109.2
C10 C11 H11B 109.2
H11A C11 H11B 107.9
C12 C11 C10 112.1(3)
C12 C11 H11A 109.2
C12 C11 H11B 109.2
C11 C12 H12A 109.3
C11 C12 H12B 109.3
H12A C12 H12B 108.0
C13 C12 C11 111.6(3)
C13 C12 H12A 109.3
C13 C12 H12B 109.3
Ir1 C13 H13 113.4
C12 C13 Ir1 115.4(3)
C12 C13 H13 113.4
C14 C13 Ir1 70.39(19)
C14 C13 C12 123.8(3)
C14 C13 H13 113.4
Ir1 C14 H14 114.2
C13 C14 Ir1 70.47(19)
C13 C14 H14 114.2
C13 C14 C15 123.8(3)
C15 C14 Ir1 112.1(2)
C15 C14 H14 114.2
C14 C15 H15A 109.1
C14 C15 H15B 109.1
C14 C15 C16 112.5(3)
H15A C15 H15B 107.8
C16 C15 H15A 109.1
C16 C15 H15B 109.1
C9 C16 C15 110.7(3)
C9 C16 H16A 109.5
C9 C16 H16B 109.5
C15 C16 H16A 109.5
C15 C16 H16B 109.5
H16A C16 H16B 108.1

loop_
_geom_bond_atom_site_label_1
_geom_bond_atom_site_label_2
_geom_bond_distance
F1 C23 1.332(4)
F2 C23 1.354(4)
F3 C23 1.339(4)
F4 C24 1.245(5)
F5 C24 1.303(5)
F6 C24 1.293(5)
F7 C48 1.344(4)
F8 C48 1.338(3)
F9 C48 1.340(4)
F10 C47 1.410(6)
F11 C47 1.306(5)
F12 C47 1.276(5)
F13 C40 1.341(4)
F14 C40 1.349(4)
F15 C40 1.332(4)
F16 C39 1.347(4)
F17 C39 1.322(4)
F18 C39 1.326(4)
F19 C32 1.342(5)
F20 C32 1.311(5)
F21 C32 1.338(5)
F22 C31 1.264(6)
F23 C31 1.231(6)
F24 C31 1.275(7)
C17 C18 1.408(4)
C17 C22 1.404(4)
C17 B1 1.640(4)
C18 H18 0.9500
C18 C19 1.396(4)
C19 C20 1.394(4)
C19 C24 1.506(5)
C20 H20 0.9500
C20 C21 1.386(5)
C21 C22 1.401(4)
C21 C23 1.503(4)
C22 H22 0.9500
C25 C26 1.399(4)
C25 C30 1.413(4)
C25 B1 1.644(4)
C26 H26 0.9500
C26 C27 1.405(4)
C27 C28 1.390(5)
C27 C32 1.498(4)
C28 H28 0.9500
C28 C29 1.387(5)
C29 C30 1.390(4)
C29 C31 1.511(5)
C30 H30 0.9500
C33 C34 1.407(4)
C33 C38 1.408(4)
C33 B1 1.649(4)
C34 H34 0.9500
C34 C35 1.398(4)
C35 C36 1.395(4)
C35 C40 1.499(4)
C36 H36 0.9500
C36 C37 1.392(4)
C37 C38 1.396(4)
C37 C39 1.501(4)
C38 H38 0.9500
C41 C42 1.403(4)
C41 C46 1.407(4)
C41 B1 1.640(4)
C42 H42 0.9500
C42 C43 1.396(4)
C43 C44 1.386(4)
C43 C48 1.501(4)
C44 H44 0.9500
C44 C45 1.391(4)
C45 C46 1.398(4)
C45 C47 1.506(4)
C46 H46 0.9500
C47 F11A 1.503(13)
C47 F12A 1.22(3)
C47 F10A 1.208(12)
Ir1 C1 2.252(3)
Ir1 C2 2.310(3)
Ir1 C3 2.447(3)
Ir1 C4 2.231(4)
Ir1 C5 2.287(4)
Ir1 C6 2.313(4)
Ir1 C9 2.131(3)
Ir1 C10 2.115(3)
Ir1 C13 2.137(3)
Ir1 C14 2.136(3)
N1 C3 1.348(5)
N1 C7 1.472(7)
N1 C8 1.459(7)
C1 H1 1.0000
C1 C2 1.400(6)
C1 C6 1.439(5)
C2 H2 1.0000
C2 C3 1.435(6)
C3 C4 1.447(5)
C4 H4 1.0000
C4 C5 1.420(5)
C5 H5 1.0000
C5 C6 1.398(5)
C6 H6 1.0000
C7 H7A 0.9800
C7 H7B 0.9800
C7 H7C 0.9800
C8 H8A 0.9800
C8 H8B 0.9800
C8 H8C 0.9800
C9 H9 1.0000
C9 C10 1.436(5)
C9 C16 1.522(5)
C10 H10 1.0000
C10 C11 1.536(6)
C11 H11A 0.9900
C11 H11B 0.9900
C11 C12 1.530(6)
C12 H12A 0.9900
C12 H12B 0.9900
C12 C13 1.525(6)
C13 H13 1.0000
C13 C14 1.431(5)
C14 H14 1.0000
C14 C15 1.522(5)
C15 H15A 0.9900
C15 H15B 0.9900
C15 C16 1.524(5)
C16 H16A 0.9900
C16 H16B 0.9900

loop_
_geom_torsion_atom_site_label_1
_geom_torsion_atom_site_label_2
_geom_torsion_atom_site_label_3
_geom_torsion_atom_site_label_4
_geom_torsion
C17 C18 C19 C20 2.4(4)
C17 C18 C19 C24 -175.4(3)
C18 C17 C22 C21 1.7(4)
C18 C17 B1 C25 174.9(2)
C18 C17 B1 C33 -67.4(3)
C18 C17 B1 C41 55.2(3)
C18 C19 C20 C21 0.3(4)
C18 C19 C24 F4 81.8(6)
C18 C19 C24 F5 -39.1(6)
C18 C19 C24 F6 -154.1(4)
C19 C20 C21 C22 -1.9(4)
C19 C20 C21 C23 176.0(3)
C20 C19 C24 F4 -96.1(6)
C20 C19 C24 F5 143.1(5)
C20 C19 C24 F6 28.1(5)
C20 C21 C22 C17 0.9(4)
C20 C21 C23 F1 152.4(3)
C20 C21 C23 F2 -88.4(4)
C20 C21 C23 F3 30.5(4)
C22 C17 C18 C19 -3.3(4)
C22 C17 B1 C25 -4.8(3)
C22 C17 B1 C33 112.9(3)
C22 C17 B1 C41 -124.5(3)
C22 C21 C23 F1 -29.7(4)
C22 C21 C23 F2 89.5(3)
C22 C21 C23 F3 -151.6(3)
C23 C21 C22 C17 -177.0(3)
C24 C19 C20 C21 178.1(3)
C25 C26 C27 C28 0.1(5)
C25 C26 C27 C32 179.2(3)
C26 C25 C30 C29 -0.5(4)
C26 C25 B1 C17 -104.5(3)
C26 C25 B1 C33 135.7(3)
C26 C25 B1 C41 15.0(4)
C26 C27 C28 C29 -0.3(5)
C26 C27 C32 F19 -123.7(4)
C26 C27 C32 F20 -2.4(5)
C26 C27 C32 F21 118.5(4)
C27 C28 C29 C30 0.1(5)
C27 C28 C29 C31 179.6(3)
C28 C27 C32 F19 55.4(5)
C28 C27 C32 F20 176.7(3)
C28 C27 C32 F21 -62.4(4)
C28 C29 C30 C25 0.3(5)
C28 C29 C31 F22 49.9(7)
C28 C29 C31 F23 177.5(6)
C28 C29 C31 F24 -59.1(7)
C30 C25 C26 C27 0.3(4)
C30 C25 B1 C17 75.2(3)
C30 C25 B1 C33 -44.7(3)
C30 C25 B1 C41 -165.4(2)
C30 C29 C31 F22 -130.6(6)
C30 C29 C31 F23 -3.1(7)
C30 C29 C31 F24 120.4(6)
C31 C29 C30 C25 -179.2(3)
C32 C27 C28 C29 -179.4(3)
C33 C34 C35 C36 0.3(4)
C33 C34 C35 C40 -179.8(3)
C34 C33 C38 C37 0.8(4)
C34 C33 B1 C17 -158.4(2)
C34 C33 B1 C25 -38.9(3)
C34 C33 B1 C41 80.5(3)
C34 C35 C36 C37 -0.3(4)
C34 C35 C40 F13 -69.1(4)
C34 C35 C40 F14 48.6(4)
C34 C35 C40 F15 169.7(3)
C35 C36 C37 C38 0.6(4)
C35 C36 C37 C39 -176.3(3)
C36 C35 C40 F13 110.8(3)
C36 C35 C40 F14 -131.5(3)
C36 C35 C40 F15 -10.5(5)
C36 C37 C38 C33 -0.9(4)
C36 C37 C39 F16 67.3(4)
C36 C37 C39 F17 -51.3(4)
C36 C37 C39 F18 -175.3(3)
C38 C33 C34 C35 -0.5(4)
C38 C33 B1 C17 18.2(3)
C38 C33 B1 C25 137.7(2)
C38 C33 B1 C41 -103.0(3)
C38 C37 C39 F16 -109.7(3)
C38 C37 C39 F17 131.7(3)
C38 C37 C39 F18 7.7(4)
C39 C37 C38 C33 176.0(3)
C40 C35 C36 C37 179.8(3)
C41 C42 C43 C44 -0.6(5)
C41 C42 C43 C48 -176.5(3)
C42 C41 C46 C45 -0.8(4)
C42 C41 B1 C17 29.0(3)
C42 C41 B1 C25 -91.0(3)
C42 C41 B1 C33 151.0(2)
C42 C43 C44 C45 0.7(5)
C42 C43 C48 F7 76.8(4)
C42 C43 C48 F8 -162.7(3)
C42 C43 C48 F9 -41.9(4)
C43 C44 C45 C46 -0.9(5)
C43 C44 C45 C47 177.6(3)
C44 C43 C48 F7 -99.1(3)
C44 C43 C48 F8 21.4(5)
C44 C43 C48 F9 142.2(3)
C44 C45 C46 C41 1.0(5)
C44 C45 C47 F10 -74.0(4)
C44 C45 C47 F11 34.1(5)
C44 C45 C47 F12 175.7(5)
C44 C45 C47 F11A 96.8(5)
C44 C45 C47 F12A -134.9(19)
C44 C45 C47 F10A -16.4(9)
C46 C41 C42 C43 0.6(4)
C46 C41 B1 C17 -156.0(3)
C46 C41 B1 C25 84.0(3)
C46 C41 B1 C33 -34.0(3)
C46 C45 C47 F10 104.5(4)
C46 C45 C47 F11 -147.3(4)
C46 C45 C47 F12 -5.8(6)
C46 C45 C47 F11A -84.7(5)
C46 C45 C47 F12A 43.6(19)
C46 C45 C47 F10A 162.1(8)
C47 C45 C46 C41 -177.5(3)
C48 C43 C44 C45 176.5(3)
B1 C17 C18 C19 176.9(3)
B1 C17 C22 C21 -178.6(2)
B1 C25 C26 C27 180.0(3)
B1 C25 C30 C29 179.8(3)
B1 C33 C34 C35 176.3(2)
B1 C33 C38 C37 -175.9(2)
B1 C41 C42 C43 175.9(3)
B1 C41 C46 C45 -176.0(3)
Ir1 C1 C2 C3 61.5(3)
Ir1 C1 C6 C5 -53.9(3)
Ir1 C2 C3 N1 -128.0(3)
Ir1 C2 C3 C4 44.2(3)
Ir1 C3 C4 C5 63.5(3)
Ir1 C4 C5 C6 55.9(3)
Ir1 C5 C6 C1 53.0(3)
Ir1 C9 C10 C11 105.4(4)
Ir1 C9 C16 C15 14.4(4)
Ir1 C10 C11 C12 30.5(4)
Ir1 C13 C14 C15 104.1(3)
Ir1 C14 C15 C16 32.7(4)
N1 C3 C4 Ir1 126.6(3)
N1 C3 C4 C5 -169.9(3)
C1 C2 C3 Ir1 -57.6(3)
C1 C2 C3 N1 174.4(3)
C1 C2 C3 C4 -13.4(5)
C2 C1 C6 Ir1 59.1(3)
C2 C1 C6 C5 5.1(6)
C2 C3 C4 Ir1 -45.7(3)
C2 C3 C4 C5 17.8(5)
C3 C4 C5 Ir1 -66.7(3)
C3 C4 C5 C6 -10.7(5)
C4 C5 C6 Ir1 -54.1(3)
C4 C5 C6 C1 -1.1(5)
C6 C1 C2 Ir1 -58.8(3)
C6 C1 C2 C3 2.7(6)
C7 N1 C3 Ir1 89.0(5)
C7 N1 C3 C2 178.0(3)
C7 N1 C3 C4 6.3(5)
C8 N1 C3 Ir1 -73.9(5)
C8 N1 C3 C2 15.2(5)
C8 N1 C3 C4 -156.5(4)
C9 C10 C11 C12 -51.0(5)
C10 C9 C16 C15 95.6(4)
C10 C11 C12 C13 -26.2(5)
C11 C12 C13 Ir1 10.6(4)
C11 C12 C13 C14 93.2(4)
C12 C13 C14 Ir1 -108.0(3)
C12 C13 C14 C15 -3.9(5)
C13 C14 C15 C16 -48.0(5)
C14 C15 C16 C9 -30.2(5)
C16 C9 C10 Ir1 -108.3(3)
C16 C9 C10 C11 -2.8(5)
